data_7019779
loop_
_publ_author_name
'Brown, Christopher C.'
'Stephan, Douglas W.'

_publ_section_title
;
 Rearrangements of phosphinoimines to phosphine-imines in ruthenium
 chelate complexes.
;
_journal_issue 31
_journal_name_full 'Dalton transactions (Cambridge, England : 2003)'
_journal_page_first 9431
_journal_page_last 9438
_journal_paper_doi 10.1039/c2dt30505d
_journal_volume 41
_journal_year 2012
_chemical_formula_sum 'C66 H62 Cl4 N2 P4 Ru2'
_chemical_formula_weight 1351.00
_chemical_name_systematic
;
?
;
_space_group_IT_number 2
_symmetry_cell_setting triclinic
_symmetry_space_group_name_Hall '-P 1'
_symmetry_space_group_name_H-M 'P -1'
_atom_sites_solution_hydrogens geom
_atom_sites_solution_primary direct
_atom_sites_solution_secondary difmap
_audit_creation_method SHELXL-97
_cell_angle_alpha 98.147(2)
_cell_angle_beta 110.240(2)
_cell_angle_gamma 110.453(2)
_cell_formula_units_Z 1
_cell_length_a 10.0277(4)
_cell_length_b 12.3376(5)
_cell_length_c 14.2100(5)
_cell_measurement_reflns_used 9996
_cell_measurement_temperature 150(2)
_cell_measurement_theta_max 32.96
_cell_measurement_theta_min 2.31
_cell_volume 1474.93(11)
_computing_cell_refinement 'Bruker SAINT'
_computing_data_collection 'Bruker APEX2'
_computing_data_reduction 'Bruker SAINT'
_computing_molecular_graphics 'Bruker SHELXTL'
_computing_publication_material 'Bruker SHELXTL'
_computing_structure_refinement 'SHELXL-97 (Sheldrick, 1997)'
_computing_structure_solution 'SHELXS-97 (Sheldrick, 1990)'
_diffrn_ambient_temperature 150(2)
_diffrn_measured_fraction_theta_full 0.996
_diffrn_measured_fraction_theta_max 0.996
_diffrn_measurement_device_type 'Bruker APEX-II CCD'
_diffrn_measurement_method '\f and \w scans'
_diffrn_radiation_monochromator graphite
_diffrn_radiation_source 'fine-focus sealed tube'
_diffrn_radiation_type MoK\a
_diffrn_radiation_wavelength 0.71073
_diffrn_reflns_av_R_equivalents 0.0350
_diffrn_reflns_av_sigmaI/netI 0.0332
_diffrn_reflns_limit_h_max 15
_diffrn_reflns_limit_h_min -15
_diffrn_reflns_limit_k_max 18
_diffrn_reflns_limit_k_min -18
_diffrn_reflns_limit_l_max 21
_diffrn_reflns_limit_l_min -21
_diffrn_reflns_number 42278
_diffrn_reflns_theta_full 33.16
_diffrn_reflns_theta_max 33.16
_diffrn_reflns_theta_min 1.85
_diffrn_standards_number 0
_exptl_absorpt_coefficient_mu 0.845
_exptl_absorpt_correction_T_max 0.9202
_exptl_absorpt_correction_T_min 0.8491
_exptl_absorpt_correction_type multi-scan
_exptl_absorpt_process_details SADABS
_exptl_crystal_colour red
_exptl_crystal_density_diffrn 1.521
_exptl_crystal_density_method 'not measured'
_exptl_crystal_description block
_exptl_crystal_F_000 688
_exptl_crystal_size_max 0.20
_exptl_crystal_size_mid 0.10
_exptl_crystal_size_min 0.10
_refine_diff_density_max 0.947
_refine_diff_density_min -0.453
_refine_diff_density_rms 0.079
_refine_ls_extinction_method none
_refine_ls_goodness_of_fit_ref 1.008
_refine_ls_hydrogen_treatment mixed
_refine_ls_matrix_type full
_refine_ls_number_parameters 476
_refine_ls_number_reflns 11200
_refine_ls_number_restraints 0
_refine_ls_restrained_S_all 1.008
_refine_ls_R_factor_all 0.0365
_refine_ls_R_factor_gt 0.0271
_refine_ls_shift/su_max 0.001
_refine_ls_shift/su_mean 0.000
_refine_ls_structure_factor_coef Fsqd
_refine_ls_weighting_details 'calc w=1/[\s^2^(Fo^2^)+(0.0319P)^2^+0.5042P] where P=(Fo^2^+2Fc^2^)/3'
_refine_ls_weighting_scheme calc
_refine_ls_wR_factor_gt 0.0630
_refine_ls_wR_factor_ref 0.0667
_reflns_number_gt 9527
_reflns_number_total 11200
_reflns_threshold_expression >2sigma(I)
_cod_data_source_file c2dt30505d.txt
_cod_data_source_block ccb101_0m
_cod_depositor_comments
;
The following automatic conversions were performed:

'_symmetry_cell_setting' value 'Triclinic' changed to 'triclinic'
according to /home/saulius/struct/CIF-dictionaries/cif_core.dic
dictionary named 'cif_core.dic' version 2.4.1 from 2010-06-29.

Automatic conversion script
Id: cif_fix_values 1891 2012-01-12 08:04:46Z andrius 
;
_cod_original_cell_volume 1474.92(10)
_cod_original_sg_symbol_H-M P-1
_cod_database_code 7019779

loop_
_symmetry_equiv_pos_as_xyz
'x, y, z'
'-x, -y, -z'

loop_
_atom_site_label
_atom_site_type_symbol
_atom_site_fract_x
_atom_site_fract_y
_atom_site_fract_z
_atom_site_U_iso_or_equiv
_atom_site_adp_type
_atom_site_occupancy
_atom_site_symmetry_multiplicity
_atom_site_calc_flag
Ru1 Ru 0.399674(12) 0.397658(9) 0.360829(8) 0.01326(3) Uani 1 1 d
Cl2 Cl 0.54765(4) 0.39670(3) 0.53967(2) 0.01607(6) Uani 1 1 d
Cl1 Cl 0.65344(4) 0.47173(3) 0.35110(3) 0.01798(6) Uani 1 1 d
P1 P 0.33638(4) 0.20292(3) 0.29614(3) 0.01668(7) Uani 1 1 d
P2 P 0.26932(4) 0.42863(3) 0.20762(3) 0.01650(7) Uani 1 1 d
N1 N 0.21758(14) 0.34330(11) 0.40131(9) 0.0165(2) Uani 1 1 d
C1 C -0.0583(3) 0.1567(2) 0.57878(19) 0.0489(6) Uani 1 1 d
C2 C 0.2687(3) 0.76293(19) 0.19315(16) 0.0380(4) Uani 1 1 d
C3 C 0.0131(3) 0.15926(18) 0.51056(16) 0.0369(4) Uani 1 1 d
C4 C 0.4270(3) 0.83847(18) 0.24013(17) 0.0377(4) Uani 1 1 d
C5 C 0.4003(2) 0.15106(15) 0.20031(14) 0.0248(3) Uani 1 1 d
C6 C 0.3206(2) 0.35414(15) -0.10438(12) 0.0265(3) Uani 1 1 d
C7 C -0.1975(2) -0.04125(16) 0.16025(15) 0.0317(4) Uani 1 1 d
C8 C -0.0421(2) 0.25183(16) 0.08264(13) 0.0275(3) Uani 1 1 d
C9 C 0.4844(2) 0.66877(15) 0.26779(12) 0.0241(3) Uani 1 1 d
C10 C -0.1093(2) -0.06465(15) 0.11127(14) 0.0307(4) Uani 1 1 d
C11 C 0.1962(2) 0.37752(16) -0.10128(12) 0.0276(3) Uani 1 1 d
C12 C 0.01280(17) 0.23863(13) 0.44985(11) 0.0206(3) Uani 1 1 d
C13 C -0.12627(19) 0.05854(15) 0.24881(13) 0.0267(3) Uani 1 1 d
C14 C 0.12454(18) 0.11157(13) 0.23956(11) 0.0198(3) Uani 1 1 d
C15 C -0.2657(2) 0.2473(2) 0.11139(16) 0.0382(4) Uani 1 1 d
C16 C 0.03387(17) 0.13678(13) 0.28931(11) 0.0200(3) Uani 1 1 d
C17 C 0.28718(17) 0.39078(13) 0.08367(11) 0.0189(3) Uani 1 1 d
C18 C 0.4294(2) 0.35157(14) -0.01394(12) 0.0238(3) Uani 1 1 d
C19 C -0.0601(2) 0.31482(16) 0.45807(13) 0.0273(3) Uani 1 1 d
C20 C -0.1336(3) 0.2311(2) 0.58456(17) 0.0445(5) Uani 1 1 d
C21 C 0.4007(2) 0.12771(15) 0.39323(14) 0.0265(3) Uani 1 1 d
C22 C -0.0095(2) 0.40876(17) 0.22127(13) 0.0279(3) Uani 1 1 d
C23 C 0.09623(17) 0.24428(13) 0.38033(11) 0.0179(2) Uani 1 1 d
C24 C 0.41386(18) 0.37011(13) 0.08047(11) 0.0202(3) Uani 1 1 d
C25 C -0.1347(2) 0.30933(19) 0.52475(15) 0.0351(4) Uani 1 1 d
C26 C -0.2022(2) 0.1958(2) 0.05607(15) 0.0356(4) Uani 1 1 d
C27 C -0.1705(2) 0.3532(2) 0.19374(16) 0.0360(4) Uani 1 1 d
C28 C 0.5356(2) 0.79184(16) 0.27703(15) 0.0321(4) Uani 1 1 d
C29 C 0.05633(18) 0.36010(15) 0.16444(11) 0.0214(3) Uani 1 1 d
C30 C 0.1806(2) 0.39667(15) -0.00795(12) 0.0244(3) Uani 1 1 d
C31 C 0.2163(2) 0.63914(17) 0.18263(13) 0.0292(3) Uani 1 1 d
C32 C 0.32406(19) 0.59126(14) 0.22068(11) 0.0214(3) Uani 1 1 d
C33 C 0.0501(2) 0.01025(14) 0.15073(13) 0.0260(3) Uani 1 1 d
H1 H 0.243(2) 0.3997(18) 0.4594(16) 0.026(5) Uiso 1 1 d
H2 H 0.495(2) 0.3739(17) 0.1465(15) 0.020(4) Uiso 1 1 d
H3 H -0.152(2) -0.1346(19) 0.0535(16) 0.031(5) Uiso 1 1 d
H4 H 0.111(3) -0.0047(19) 0.1203(17) 0.032(5) Uiso 1 1 d
H5 H 0.054(2) 0.4790(18) 0.2787(15) 0.021(5) Uiso 1 1 d
H6 H 0.102(2) 0.5865(17) 0.1485(15) 0.023(5) Uiso 1 1 d
H32 H 0.092(2) 0.4114(18) -0.0051(16) 0.028(5) Uiso 1 1 d
H8 H -0.304(3) -0.094(2) 0.1335(19) 0.045(7) Uiso 1 1 d
H9 H 0.374(2) 0.0634(19) 0.1910(16) 0.029(5) Uiso 1 1 d
H10 H 0.505(3) 0.1939(19) 0.2318(16) 0.028(5) Uiso 1 1 d
H11 H 0.356(2) 0.0403(19) 0.3608(16) 0.030(5) Uiso 1 1 d
H12 H 0.124(2) 0.3822(18) -0.1631(16) 0.027(5) Uiso 1 1 d
H13 H 0.350(3) 0.163(2) 0.1392(18) 0.037(6) Uiso 1 1 d
H14 H 0.368(3) 0.143(2) 0.4467(19) 0.045(7) Uiso 1 1 d
H15 H -0.185(2) 0.0739(19) 0.2823(16) 0.031(5) Uiso 1 1 d
H16 H 0.648(3) 0.844(2) 0.3102(17) 0.035(6) Uiso 1 1 d
H17 H -0.209(3) 0.388(2) 0.2326(19) 0.047(7) Uiso 1 1 d
H18 H 0.330(2) 0.3421(19) -0.1722(16) 0.030(5) Uiso 1 1 d
H19 H 0.559(2) 0.6327(18) 0.2931(16) 0.029(5) Uiso 1 1 d
H20 H 0.502(3) 0.158(2) 0.4243(19) 0.043(6) Uiso 1 1 d
H21 H 0.001(3) 0.2167(19) 0.0434(17) 0.034(6) Uiso 1 1 d
H22 H -0.060(3) 0.370(2) 0.4192(19) 0.041(6) Uiso 1 1 d
H23 H 0.463(3) 0.915(2) 0.2435(19) 0.048(7) Uiso 1 1 d
H24 H 0.521(3) 0.3404(19) -0.0127(17) 0.034(6) Uiso 1 1 d
H25 H -0.182(3) 0.358(2) 0.5268(18) 0.037(6) Uiso 1 1 d
H26 H 0.065(3) 0.102(2) 0.506(2) 0.053(7) Uiso 1 1 d
H27 H -0.383(3) 0.208(2) 0.0916(19) 0.050(7) Uiso 1 1 d
H28 H 0.189(3) 0.791(2) 0.166(2) 0.063(8) Uiso 1 1 d
H29 H -0.058(3) 0.105(2) 0.618(2) 0.061(8) Uiso 1 1 d
H31 H -0.276(3) 0.119(2) -0.001(2) 0.056(7) Uiso 1 1 d
H30 H -0.182(3) 0.224(2) 0.624(2) 0.056(8) Uiso 1 1 d

loop_
_atom_site_aniso_label
_atom_site_aniso_U_11
_atom_site_aniso_U_22
_atom_site_aniso_U_33
_atom_site_aniso_U_23
_atom_site_aniso_U_13
_atom_site_aniso_U_12
Ru1 0.01443(5) 0.01362(5) 0.01213(5) 0.00215(3) 0.00606(4) 0.00670(4)
Cl2 0.01949(15) 0.01589(13) 0.01329(12) 0.00291(10) 0.00642(11) 0.00921(11)
Cl1 0.01658(14) 0.02070(14) 0.01696(14) 0.00296(11) 0.00878(11) 0.00773(12)
P1 0.01870(16) 0.01453(14) 0.01743(15) 0.00213(12) 0.00883(13) 0.00769(13)
P2 0.01840(16) 0.01985(16) 0.01343(14) 0.00414(12) 0.00731(13) 0.01036(13)
N1 0.0177(5) 0.0173(5) 0.0150(5) 0.0022(4) 0.0073(4) 0.0085(4)
C1 0.0669(16) 0.0508(13) 0.0511(13) 0.0286(11) 0.0445(12) 0.0251(12)
C2 0.0563(13) 0.0387(10) 0.0393(10) 0.0215(8) 0.0241(9) 0.0349(10)
C3 0.0512(12) 0.0359(9) 0.0441(10) 0.0218(8) 0.0344(10) 0.0233(9)
C4 0.0597(13) 0.0267(8) 0.0447(11) 0.0201(8) 0.0311(10) 0.0256(9)
C5 0.0289(8) 0.0219(7) 0.0278(8) 0.0032(6) 0.0171(7) 0.0119(6)
C6 0.0347(9) 0.0259(7) 0.0209(7) 0.0050(6) 0.0171(6) 0.0105(7)
C7 0.0237(8) 0.0233(7) 0.0342(9) -0.0027(6) 0.0118(7) 0.0001(6)
C8 0.0223(7) 0.0350(8) 0.0224(7) 0.0063(6) 0.0096(6) 0.0101(7)
C9 0.0321(8) 0.0248(7) 0.0246(7) 0.0116(6) 0.0173(6) 0.0154(6)
C10 0.0297(8) 0.0214(7) 0.0281(8) -0.0042(6) 0.0105(7) 0.0032(6)
C11 0.0330(9) 0.0345(8) 0.0172(6) 0.0080(6) 0.0110(6) 0.0161(7)
C12 0.0194(6) 0.0205(6) 0.0207(6) 0.0032(5) 0.0112(5) 0.0056(5)
C13 0.0219(7) 0.0224(7) 0.0292(8) 0.0007(6) 0.0123(6) 0.0036(6)
C14 0.0216(7) 0.0161(6) 0.0202(6) 0.0019(5) 0.0103(5) 0.0065(5)
C15 0.0228(8) 0.0619(13) 0.0360(9) 0.0241(9) 0.0147(7) 0.0190(9)
C16 0.0201(7) 0.0170(6) 0.0201(6) 0.0022(5) 0.0096(5) 0.0053(5)
C17 0.0221(7) 0.0202(6) 0.0154(6) 0.0042(5) 0.0090(5) 0.0096(5)
C18 0.0256(7) 0.0233(7) 0.0249(7) 0.0045(6) 0.0157(6) 0.0093(6)
C19 0.0274(8) 0.0325(8) 0.0264(7) 0.0064(6) 0.0145(6) 0.0157(7)
C20 0.0442(12) 0.0542(12) 0.0401(11) 0.0082(9) 0.0338(10) 0.0132(10)
C21 0.0320(9) 0.0197(7) 0.0264(7) 0.0067(6) 0.0099(7) 0.0123(6)
C22 0.0290(8) 0.0421(9) 0.0233(7) 0.0114(7) 0.0148(6) 0.0226(8)
C23 0.0185(6) 0.0180(6) 0.0179(6) 0.0039(5) 0.0087(5) 0.0084(5)
C24 0.0206(7) 0.0205(6) 0.0189(6) 0.0033(5) 0.0097(5) 0.0077(5)
C25 0.0300(9) 0.0442(10) 0.0325(9) 0.0010(8) 0.0184(7) 0.0165(8)
C26 0.0235(8) 0.0447(10) 0.0282(8) 0.0096(8) 0.0083(7) 0.0066(8)
C27 0.0334(9) 0.0600(12) 0.0356(9) 0.0230(9) 0.0227(8) 0.0316(9)
C28 0.0416(10) 0.0254(8) 0.0361(9) 0.0131(7) 0.0230(8) 0.0138(7)
C29 0.0206(7) 0.0309(7) 0.0177(6) 0.0092(5) 0.0092(5) 0.0146(6)
C30 0.0269(8) 0.0331(8) 0.0182(6) 0.0081(6) 0.0103(6) 0.0174(7)
C31 0.0377(9) 0.0347(9) 0.0242(7) 0.0124(7) 0.0129(7) 0.0243(8)
C32 0.0316(8) 0.0241(7) 0.0171(6) 0.0085(5) 0.0136(6) 0.0169(6)
C33 0.0273(8) 0.0212(7) 0.0238(7) -0.0019(5) 0.0117(6) 0.0068(6)

loop_
_atom_type_symbol
_atom_type_description
_atom_type_scat_dispersion_real
_atom_type_scat_dispersion_imag
_atom_type_scat_source
C C 0.0033 0.0016 'International Tables Vol C Tables 4.2.6.8 and 6.1.1.4'
H H 0.0000 0.0000 'International Tables Vol C Tables 4.2.6.8 and 6.1.1.4'
N N 0.0061 0.0033 'International Tables Vol C Tables 4.2.6.8 and 6.1.1.4'
P P 0.1023 0.0942 'International Tables Vol C Tables 4.2.6.8 and 6.1.1.4'
Cl Cl 0.1484 0.1585 'International Tables Vol C Tables 4.2.6.8 and 6.1.1.4'
Ru Ru -1.2594 0.8363 'International Tables Vol C Tables 4.2.6.8 and 6.1.1.4'

loop_
_geom_angle_atom_site_label_1
_geom_angle_atom_site_label_2
_geom_angle_atom_site_label_3
_geom_angle
_geom_angle_site_symmetry_3
N1 Ru1 P1 87.27(3) .
N1 Ru1 P2 96.68(4) .
P1 Ru1 P2 97.771(14) .
N1 Ru1 Cl1 167.94(3) .
P1 Ru1 Cl1 95.217(13) .
P2 Ru1 Cl1 94.673(13) .
N1 Ru1 Cl2 82.47(3) .
P1 Ru1 Cl2 91.181(13) .
P2 Ru1 Cl2 170.966(12) .
Cl1 Ru1 Cl2 85.673(12) .
N1 Ru1 Cl2 83.12(3) 2_666
P1 Ru1 Cl2 168.481(13) 2_666
P2 Ru1 Cl2 89.672(12) 2_666
Cl1 Ru1 Cl2 92.911(12) 2_666
Cl2 Ru1 Cl2 81.295(12) 2_666
Ru1 Cl2 Ru1 98.704(12) 2_666
C14 P1 C5 105.40(7) .
C14 P1 C21 99.68(8) .
C5 P1 C21 99.95(8) .
C14 P1 Ru1 111.62(5) .
C5 P1 Ru1 121.90(6) .
C21 P1 Ru1 115.45(5) .
C29 P2 C17 102.31(7) .
C29 P2 C32 104.98(7) .
C17 P2 C32 96.16(6) .
C29 P2 Ru1 112.41(5) .
C17 P2 Ru1 126.04(5) .
C32 P2 Ru1 112.21(5) .
C23 N1 Ru1 137.59(10) .
C23 N1 H1 113.4(13) .
Ru1 N1 H1 107.1(13) .
C20 C1 C3 119.9(2) .
C20 C1 H29 120.4(18) .
C3 C1 H29 119.7(18) .
C4 C2 C31 120.37(18) .
C4 C2 H28 122.9(17) .
C31 C2 H28 116.7(17) .
C1 C3 C12 120.12(19) .
C1 C3 H26 118.8(15) .
C12 C3 H26 121.1(15) .
C2 C4 C28 120.00(17) .
C2 C4 H23 122.2(17) .
C28 C4 H23 117.6(17) .
P1 C5 H9 108.2(12) .
P1 C5 H10 103.5(13) .
H9 C5 H10 109.4(17) .
P1 C5 H13 108.7(14) .
H9 C5 H13 110.8(18) .
H10 C5 H13 115.7(19) .
C18 C6 C11 119.76(14) .
C18 C6 H18 121.9(12) .
C11 C6 H18 118.3(12) .
C10 C7 C13 119.66(16) .
C10 C7 H8 118.9(15) .
C13 C7 H8 121.4(15) .
C26 C8 C29 120.96(16) .
C26 C8 H21 119.4(13) .
C29 C8 H21 119.6(13) .
C28 C9 C32 120.53(16) .
C28 C9 H19 121.9(12) .
C32 C9 H19 117.5(12) .
C7 C10 C33 120.14(15) .
C7 C10 H3 122.3(13) .
C33 C10 H3 117.4(13) .
C30 C11 C6 119.93(15) .
C30 C11 H12 120.5(12) .
C6 C11 H12 119.6(12) .
C19 C12 C3 119.44(15) .
C19 C12 C23 121.00(14) .
C3 C12 C23 119.51(14) .
C7 C13 C16 121.38(15) .
C7 C13 H15 119.8(13) .
C16 C13 H15 118.8(13) .
C33 C14 C16 118.69(14) .
C33 C14 P1 120.87(12) .
C16 C14 P1 120.29(10) .
C27 C15 C26 120.44(18) .
C27 C15 H27 119.1(14) .
C26 C15 H27 120.4(14) .
C13 C16 C14 118.79(13) .
C13 C16 C23 117.09(13) .
C14 C16 C23 124.08(13) .
C24 C17 C30 118.64(13) .
C24 C17 P2 121.96(11) .
C30 C17 P2 118.98(11) .
C6 C18 C24 120.62(15) .
C6 C18 H24 121.6(13) .
C24 C18 H24 117.7(13) .
C25 C19 C12 119.93(17) .
C25 C19 H22 119.2(14) .
C12 C19 H22 120.8(14) .
C25 C20 C1 120.27(18) .
C25 C20 H30 121.7(18) .
C1 C20 H30 117.9(18) .
P1 C21 H11 111.0(12) .
P1 C21 H14 109.2(14) .
H11 C21 H14 109.0(19) .
P1 C21 H20 110.9(16) .
H11 C21 H20 110.8(19) .
H14 C21 H20 106(2) .
C27 C22 C29 120.59(17) .
C27 C22 H5 118.6(12) .
C29 C22 H5 120.8(12) .
N1 C23 C16 123.14(13) .
N1 C23 C12 118.46(12) .
C16 C23 C12 118.39(12) .
C17 C24 C18 119.97(14) .
C17 C24 H2 119.0(11) .
C18 C24 H2 120.9(11) .
C20 C25 C19 120.33(18) .
C20 C25 H25 122.3(15) .
C19 C25 H25 117.3(15) .
C15 C26 C8 119.74(19) .
C15 C26 H31 116.6(15) .
C8 C26 H31 123.6(15) .
C15 C27 C22 119.88(17) .
C15 C27 H17 122.3(16) .
C22 C27 H17 117.8(16) .
C4 C28 C9 120.02(19) .
C4 C28 H16 120.9(13) .
C9 C28 H16 119.1(13) .
C8 C29 C22 118.33(15) .
C8 C29 P2 121.60(12) .
C22 C29 P2 119.69(12) .
C11 C30 C17 121.02(15) .
C11 C30 H32 120.7(12) .
C17 C30 H32 118.2(12) .
C32 C31 C2 120.25(18) .
C32 C31 H6 120.7(11) .
C2 C31 H6 119.0(11) .
C31 C32 C9 118.82(15) .
C31 C32 P2 124.17(13) .
C9 C32 P2 116.96(11) .
C10 C33 C14 121.33(15) .
C10 C33 H4 121.4(14) .
C14 C33 H4 117.2(14) .

loop_
_geom_bond_atom_site_label_1
_geom_bond_atom_site_label_2
_geom_bond_distance
_geom_bond_site_symmetry_2
Ru1 N1 2.0236(12) .
Ru1 P1 2.2192(4) .
Ru1 P2 2.2825(4) .
Ru1 Cl1 2.4462(4) .
Ru1 Cl2 2.4642(3) .
Ru1 Cl2 2.4991(3) 2_666
Cl2 Ru1 2.4990(3) 2_666
P1 C14 1.8214(15) .
P1 C5 1.8215(15) .
P1 C21 1.8291(17) .
P2 C29 1.8268(16) .
P2 C17 1.8429(14) .
P2 C32 1.8482(15) .
N1 C23 1.2919(18) .
N1 H1 0.89(2) .
C1 C20 1.388(3) .
C1 C3 1.389(3) .
C1 H29 0.90(3) .
C2 C4 1.375(3) .
C2 C31 1.397(3) .
C2 H28 0.96(3) .
C3 C12 1.394(2) .
C3 H26 1.02(3) .
C4 C28 1.386(3) .
C4 H23 0.87(2) .
C5 H9 1.00(2) .
C5 H10 0.90(2) .
C5 H13 0.90(2) .
C6 C18 1.382(2) .
C6 C11 1.388(2) .
C6 H18 1.00(2) .
C7 C10 1.378(3) .
C7 C13 1.391(2) .
C7 H8 0.93(2) .
C8 C26 1.389(2) .
C8 C29 1.398(2) .
C8 H21 0.96(2) .
C9 C28 1.392(2) .
C9 C32 1.395(2) .
C9 H19 0.99(2) .
C10 C33 1.387(2) .
C10 H3 0.95(2) .
C11 C30 1.386(2) .
C11 H12 0.95(2) .
C12 C19 1.393(2) .
C12 C23 1.494(2) .
C13 C16 1.401(2) .
C13 H15 0.93(2) .
C14 C33 1.401(2) .
C14 C16 1.415(2) .
C15 C27 1.382(3) .
C15 C26 1.383(3) .
C15 H27 1.01(3) .
C16 C23 1.4823(19) .
C17 C24 1.394(2) .
C17 C30 1.400(2) .
C18 C24 1.400(2) .
C18 H24 0.97(2) .
C19 C25 1.391(2) .
C19 H22 0.93(2) .
C20 C25 1.373(3) .
C20 H30 0.85(3) .
C21 H11 0.98(2) .
C21 H14 0.95(2) .
C21 H20 0.86(2) .
C22 C27 1.394(3) .
C22 C29 1.399(2) .
C22 H5 0.94(2) .
C24 H2 0.989(18) .
C25 H25 0.89(2) .
C26 H31 0.98(3) .
C27 H17 0.92(2) .
C28 H16 0.97(2) .
C30 H32 0.98(2) .
C31 C32 1.394(2) .
C31 H6 0.989(19) .
C33 H4 0.91(2) .
